data_2010039
loop_
_publ_author_name
'Fl\"orke, Ulrich'
'Haupt, Hans-J\"urgen'

_publ_section_title
;
 Rhodium(I) complexes with 1,5-diazabicyclo[4.3.0]non-5-ene (dbn) as a
 ligand: [RhCl(nbd)(dbn)] (I) and [Rh(dbn)~2~(cod)][PF~6~] (II) (nbd =
 norbornadiene, cod = 1,5-cyclooctadiene)
;
_journal_issue 9
_journal_name_full 'Acta Crystallographica Section C'
_journal_page_first 1424
_journal_page_last 1427
_journal_paper_doi 10.1107/S0108270194003823
_journal_volume 50
_journal_year 1994
_chemical_formula_moiety '[Rh1 (C7 H12 N2)2 (C8 H12)] [P1 F6]'
_chemical_formula_sum 'C22 H36 F6 N4 P Rh'
_chemical_formula_weight 604.43
_chemical_name_systematic
;
 bis(diazabicyclo[4.3.0]non-5-ene)(cycloocta-1,5-diene)rhodium(I)hexa-
 fluorophosphate
;
_space_group_IT_number 15
_symmetry_cell_setting monoclinic
_symmetry_space_group_name_Hall '-C 2yc'
_symmetry_space_group_name_H-M 'C 1 2/c 1'
_cell_angle_alpha 90.00
_cell_angle_beta 94.920(10)
_cell_angle_gamma 90.00
_cell_formula_units_Z 4
_cell_length_a 18.245(3)
_cell_length_b 8.3330(10)
_cell_length_c 16.535(3)
_cell_measurement_reflns_used 28
_cell_measurement_temperature 293(2)
_cell_measurement_theta_max 20
_cell_measurement_theta_min 7.5
_cell_volume 2504.6(7)
_computing_structure_refinement 'SHELXL93 (Sheldrick, 1994)'
_computing_structure_solution 'SHELXS86 (Sheldrick, 1990)'
_diffrn_ambient_temperature 293(2)
_diffrn_measurement_device 'Siemens R3m/V'
_diffrn_measurement_method \w-2\q
_diffrn_radiation_monochromator graphite
_diffrn_radiation_source 'fine-focus sealed tube'
_diffrn_radiation_type MoK\a
_diffrn_radiation_wavelength 0.71073
_diffrn_reflns_av_R_equivalents 0.0254
_diffrn_reflns_av_sigmaI/netI 0.0294
_diffrn_reflns_limit_h_max 23
_diffrn_reflns_limit_h_min -23
_diffrn_reflns_limit_k_max 10
_diffrn_reflns_limit_k_min -10
_diffrn_reflns_limit_l_max 21
_diffrn_reflns_limit_l_min 0
_diffrn_reflns_number 5756
_diffrn_reflns_theta_max 27.56
_diffrn_reflns_theta_min 2.92
_diffrn_standards_decay_% 0
_diffrn_standards_interval_count 400
_diffrn_standards_number 3
_exptl_absorpt_coefficient_mu 0.809
_exptl_absorpt_correction_T_max 0.451
_exptl_absorpt_correction_T_min 0.398
_exptl_absorpt_correction_type 'empirical via \y-scans'
_exptl_crystal_colour yellow
_exptl_crystal_density_diffrn 1.603
_exptl_crystal_description prism
_exptl_crystal_F_000 1240
_exptl_crystal_size_max 0.42
_exptl_crystal_size_mid 0.40
_exptl_crystal_size_min 0.20
_refine_diff_density_max 0.465
_refine_diff_density_min -0.380
_refine_ls_extinction_method none
_refine_ls_goodness_of_fit_all 1.037
_refine_ls_goodness_of_fit_obs 1.046
_refine_ls_hydrogen_treatment noref
_refine_ls_matrix_type full
_refine_ls_number_parameters 166
_refine_ls_number_reflns 2883
_refine_ls_number_restraints 0
_refine_ls_restrained_S_all 1.037
_refine_ls_restrained_S_obs 1.046
_refine_ls_R_factor_all 0.0416
_refine_ls_R_factor_obs 0.0347
_refine_ls_shift/esd_max 0.000
_refine_ls_shift/esd_mean 0.000
_refine_ls_structure_factor_coef Fsqd
_refine_ls_weighting_scheme
; w = 1/[\s^2^(F~o~^2^) + (0.0524P)^2^ + 2.3655P]
where P = (F~o~^2^ + 2F~c~^2^)/3
;
_refine_ls_wR_factor_all 0.0967
_refine_ls_wR_factor_obs 0.0904
_reflns_number_observed 2495
_reflns_number_total 2883
_reflns_observed_criterion >2sigma(I)
_cod_data_source_file hr1015.cif
_cod_data_source_block II
_cod_original_sg_symbol_H-M 'C 2/c'
_cod_database_code 2010039

loop_
_symmetry_equiv_pos_as_xyz
'x, y, z'
'x, -y, z+1/2'
'x+1/2, y+1/2, z'
'x+1/2, -y+1/2, z+1/2'
'-x, -y, -z'
'-x, y, -z-1/2'
'-x+1/2, -y+1/2, -z'
'-x+1/2, y+1/2, -z-1/2'

loop_
_atom_site_aniso_label
_atom_site_aniso_U_11
_atom_site_aniso_U_22
_atom_site_aniso_U_33
_atom_site_aniso_U_12
_atom_site_aniso_U_13
_atom_site_aniso_U_23
Rh1 0.0338(2) 0.0345(2) 0.0567(2) 0.000 -0.00567(12) 0.000
N1 0.0383(11) 0.0474(13) 0.0572(14) -0.0070(10) 0.0040(10) -0.0019(11)
N2 0.0443(12) 0.0485(13) 0.0544(14) -0.0142(10) 0.0058(10) -0.0034(11)
C1 0.066(2) 0.070(2) 0.062(2) -0.020(2) 0.021(2) -0.004(2)
C21 0.039(3) 0.092(6) 0.069(4) -0.009(3) 0.017(2) -0.011(4)
C22 0.046(8) 0.081(13) 0.071(9) -0.002(9) 0.014(6) 0.012(9)
C3 0.064(2) 0.093(3) 0.073(2) -0.041(2) 0.022(2) -0.014(2)
C4 0.066(2) 0.064(2) 0.055(2) -0.017(2) -0.002(2) -0.0030(15)
C5 0.087(3) 0.094(3) 0.055(2) -0.031(2) 0.019(2) -0.007(2)
C6 0.060(2) 0.071(2) 0.061(2) -0.023(2) 0.0155(15) -0.002(2)
C7 0.0384(13) 0.0374(13) 0.058(2) -0.0027(10) 0.0011(11) 0.0025(11)
C8 0.164(5) 0.053(2) 0.084(3) -0.036(3) 0.026(3) 0.007(2)
C9 0.061(2) 0.051(2) 0.102(3) -0.015(2) 0.014(2) -0.008(2)
C10 0.068(2) 0.045(2) 0.094(3) -0.018(2) -0.028(2) -0.001(2)
C11 0.121(4) 0.069(3) 0.090(3) -0.027(3) 0.012(3) -0.017(2)
P1 0.0798(8) 0.0513(6) 0.0513(6) 0.0030(6) -0.0135(6) -0.0027(5)
F1 0.081(2) 0.226(5) 0.139(3) 0.009(3) 0.008(2) 0.001(3)
F2 0.210(4) 0.073(2) 0.080(2) 0.021(2) -0.001(2) 0.0204(13)
F3 0.202(4) 0.084(2) 0.076(2) -0.011(2) -0.019(2) -0.0257(13)

loop_
_atom_site_label
_atom_site_fract_x
_atom_site_fract_y
_atom_site_fract_z
_atom_site_U_iso_or_equiv
_atom_site_thermal_displace_type
_atom_site_calc_flag
_atom_site_refinement_flags
_atom_site_occupancy
_atom_site_disorder_group
_atom_site_type_symbol
Rh1 0.0000 0.13238(3) 0.2500 0.04222(12) Uani d S 1 . Rh
N1 -0.08157(12) -0.0477(3) 0.2250(2) 0.0477(5) Uani d . 1 . N
N2 -0.14580(13) -0.2118(3) 0.12792(15) 0.0490(6) Uani d . 1 . N
C1 -0.1343(2) -0.0959(5) 0.2825(2) 0.0653(9) Uani d . 1 . C
H1A -0.1143(2) -0.1867(5) 0.3138(2) 0.080 Uiso calc R 1 1 H
H1B -0.1399(2) -0.0082(5) 0.3201(2) 0.080 Uiso calc R 1 1 H
C21 -0.2066(4) -0.1394(17) 0.2445(5) 0.066(2) Uani d P 0.73(3) 1 C
H21A -0.2319(4) -0.0421(17) 0.2257(5) 0.080 Uiso calc PR 0.73(3) 1 H
H21B -0.2349(4) -0.1871(17) 0.2854(5) 0.080 Uiso calc PR 0.73(3) 1 H
C22 -0.1882(12) -0.221(4) 0.2586(11) 0.065(5) Uani d P 0.27(3) 2 C
H22A -0.1706(12) -0.320(4) 0.2838(11) 0.080 Uiso calc PR 0.27(3) 2 H
H22B -0.2335(12) -0.193(4) 0.2821(11) 0.080 Uiso calc PR 0.27(3) 2 H
C3 -0.2060(2) -0.2520(5) 0.1756(2) 0.0761(12) Uani d . 1 . C
H3A -0.2003(2) -0.3610(5) 0.1956(2) 0.080 Uiso calc R 1 1 H
H3B -0.2522(2) -0.2451(5) 0.1421(2) 0.080 Uiso calc R 1 1 H
C4 -0.1481(2) -0.2445(5) 0.0414(2) 0.0623(8) Uani d . 1 . C
H4A -0.1874(2) -0.1848(5) 0.0118(2) 0.080 Uiso calc R 1 . H
H4B -0.1551(2) -0.3581(5) 0.0304(2) 0.080 Uiso calc R 1 . H
C5 -0.0744(2) -0.1894(6) 0.0190(2) 0.0780(11) Uani d . 1 . C
H5A -0.0408(2) -0.2795(6) 0.0177(2) 0.080 Uiso calc R 1 . H
H5B -0.0787(2) -0.1384(6) -0.0339(2) 0.080 Uiso calc R 1 . H
C6 -0.0473(2) -0.0721(5) 0.0834(2) 0.0633(9) Uani d . 1 . C
H6A -0.0552(2) 0.0374(5) 0.0647(2) 0.080 Uiso calc R 1 . H
H6B 0.0047(2) -0.0876(5) 0.0990(2) 0.080 Uiso calc R 1 . H
C7 -0.09274(15) -0.1087(3) 0.1536(2) 0.0448(6) Uani d . 1 . C
C8 0.0417(3) 0.4474(5) 0.1726(3) 0.099(2) Uani d . 1 . C
H8A 0.0702(3) 0.4647(5) 0.1272(3) 0.080 Uiso d R 1 . H
H8B 0.0431(3) 0.5447(5) 0.2039(3) 0.080 Uiso d R 1 . H
C9 0.0783(2) 0.3128(5) 0.2255(3) 0.0710(10) Uani d . 1 . C
H9 0.1041(2) 0.2339(5) 0.2001(3) 0.080 Uiso d R 1 . H
C10 0.0746(2) 0.3018(4) 0.3070(3) 0.0709(10) Uani d . 1 . C
H10 0.0983(2) 0.2150(4) 0.3331(3) 0.080 Uiso d R 1 . H
C11 0.0355(3) 0.4152(6) 0.3574(3) 0.0931(14) Uani d . 1 . C
H11A 0.0622(3) 0.5146(6) 0.3610(3) 0.080 Uiso d R 1 . H
H11B 0.0361(3) 0.3716(6) 0.4112(3) 0.080 Uiso d R 1 . H
P1 0.2500 0.2500 0.5000 0.0619(3) Uani d S 1 . P
F1 0.3331(2) 0.2424(6) 0.4860(2) 0.1489(15) Uani d . 1 . F
F2 0.2606(2) 0.1064(3) 0.5619(2) 0.1218(12) Uani d . 1 . F
F3 0.2330(2) 0.1307(3) 0.4275(2) 0.1227(13) Uani d . 1 . F

loop_
_atom_type_symbol
_atom_type_description
_atom_type_scat_dispersion_real
_atom_type_scat_dispersion_imag
_atom_type_scat_source
C C 0.0033 0.0016 'International Tables Vol C Tables 4.2.6.8 and 6.1.1.4'
H H 0.0000 0.0000 'International Tables Vol C Tables 4.2.6.8 and 6.1.1.4'
F F 0.0171 0.0103 'International Tables Vol C Tables 4.2.6.8 and 6.1.1.4'
N N 0.0061 0.0033 'International Tables Vol C Tables 4.2.6.8 and 6.1.1.4'
P P 0.1023 0.0942 'International Tables Vol C Tables 4.2.6.8 and 6.1.1.4'
Cl Cl 0.1484 0.1585 'International Tables Vol C Tables 4.2.6.8 and 6.1.1.4'
Rh Rh -1.1178 0.9187 'International Tables Vol C Tables 4.2.6.8 and 6.1.1.4'

loop_
_geom_angle_atom_site_label_1
_geom_angle_atom_site_label_2
_geom_angle_atom_site_label_3
_geom_angle_site_symmetry_1
_geom_angle_site_symmetry_3
_geom_angle
_geom_angle_publ_flag
C10 Rh1 C10 6_556 . 96.7(2) n
C10 Rh1 N1 6_556 . 88.39(13) n
C10 Rh1 N1 . . 164.81(13) n
C10 Rh1 N1 6_556 6_556 164.81(14) n
C10 Rh1 N1 . 6_556 88.39(13) n
N1 Rh1 N1 . 6_556 90.40(10) y
C10 Rh1 C9 6_556 6_556 37.2(2) n
C10 Rh1 C9 . 6_556 82.0(2) n
N1 Rh1 C9 . 6_556 93.74(13) n
N1 Rh1 C9 6_556 6_556 157.95(14) n
C10 Rh1 C9 6_556 . 82.0(2) n
C10 Rh1 C9 . . 37.2(2) n
N1 Rh1 C9 . . 157.95(14) n
N1 Rh1 C9 6_556 . 93.74(13) n
C9 Rh1 C9 6_556 . 90.5(2) n
N1 Rh1 X . . 91.1(2) y
X Rh1 X 6_556 . 87.6(2) y
C7 N1 C1 . . 115.3(2) n
C7 N1 Rh1 . . 120.6(2) n
C1 N1 Rh1 . . 123.6(2) n
C7 N2 C3 . . 122.7(3) n
C7 N2 C4 . . 113.1(2) n
C3 N2 C4 . . 122.3(3) n
C21 C1 N1 . . 114.1(4) n
C22 C1 N1 . . 118.9(7) n
C1 C21 C3 . . 115.1(6) n
C3 C22 C1 . . 119.2(13) n
C22 C3 N2 . . 111.5(7) n
N2 C3 C21 . . 109.3(4) n
N2 C4 C5 . . 103.6(3) n
C6 C5 C4 . . 105.8(3) n
C5 C6 C7 . . 104.2(3) n
N1 C7 N2 . . 126.8(3) n
N1 C7 C6 . . 124.8(3) n
N2 C7 C6 . . 108.4(3) n
C11 C8 C9 6_556 . 114.4(3) n
C10 C9 C8 . . 123.8(4) n
C10 C9 Rh1 . . 70.9(2) n
C8 C9 Rh1 . . 110.9(3) n
C9 C10 C11 . . 125.6(4) n
C9 C10 Rh1 . . 71.9(2) n
C11 C10 Rh1 . . 110.7(3) n
C8 C11 C10 6_556 . 114.6(4) n
F1 P1 F1 . 7_556 180.0 n
F1 P1 F3 . 7_556 90.5(2) n
F1 P1 F3 7_556 7_556 89.5(2) n
F1 P1 F3 . . 89.5(2) n
F1 P1 F3 7_556 . 90.5(2) n
F3 P1 F3 7_556 . 179.9960(10) n
F1 P1 F2 . 7_556 90.0(2) n
F1 P1 F2 7_556 7_556 90.0(2) n
F3 P1 F2 7_556 7_556 91.2(2) n
F3 P1 F2 . 7_556 88.8(2) n
F1 P1 F2 . . 90.0(2) n
F1 P1 F2 7_556 . 90.0(2) n
F3 P1 F2 7_556 . 88.8(2) n
F3 P1 F2 . . 91.2(2) n
F2 P1 F2 7_556 . 180.0 n

loop_
_geom_bond_atom_site_label_1
_geom_bond_atom_site_label_2
_geom_bond_site_symmetry_2
_geom_bond_distance
_geom_bond_publ_flag
Rh1 C10 6_556 2.124(3) n
Rh1 C10 . 2.124(3) y
Rh1 N1 . 2.129(2) y
Rh1 N1 6_556 2.129(2) n
Rh1 C9 6_556 2.136(3) n
Rh1 C9 . 2.136(3) y
Rh1 X . 2.019(3) y
N1 C7 . 1.286(4) n
N1 C1 . 1.465(4) n
N2 C7 . 1.336(3) n
N2 C3 . 1.445(4) n
N2 C4 . 1.453(4) n
C1 C21 . 1.459(7) n
C1 C22 . 1.46(2) n
C21 C3 . 1.477(8) n
C22 C3 . 1.41(2) n
C4 C5 . 1.498(5) n
C5 C6 . 1.497(5) n
C6 C7 . 1.513(4) n
C8 C11 6_556 1.479(7) n
C8 C9 . 1.539(6) n
C9 C10 . 1.359(6) y
C10 C11 . 1.482(6) n
C11 C8 6_556 1.479(7) n
P1 F1 . 1.554(3) n
P1 F1 7_556 1.554(3) n
P1 F3 7_556 1.568(2) n
P1 F3 . 1.568(2) n
P1 F2 7_556 1.576(3) n
P1 F2 . 1.576(3) n
